data_4335294
loop_
_publ_author_name
'Erandi Bernab\'e-Pablo'
'Vojtech Jancik'
'M\'onica Moya-Cabrera'

_publ_section_title
;
 A Synthetic Route to a Molecular Galloxane Dihydroxide and Its Group 4
 Heterobimetallic Compounds
;
_journal_name_full 'Inorganic Chemistry'
_journal_page_first 6944
_journal_page_last 6950
_journal_paper_doi 10.1021/ic4010054
_journal_volume 52
_journal_year 2013
_chemical_formula_moiety 'C46 H58 Cl2 Ga2 N4 O'
_chemical_formula_sum 'C46 H58 Cl2 Ga2 N4 O'
_chemical_formula_weight 893.30
_chemical_name_systematic
;
 ?
;
_space_group_IT_number 43
_symmetry_cell_setting orthorhombic
_symmetry_space_group_name_Hall 'F 2 -2d'
_symmetry_space_group_name_H-M 'F d d 2'
_atom_sites_solution_hydrogens geom
_atom_sites_solution_primary direct
_atom_sites_solution_secondary difmap
_audit_creation_method SHELXL-97
_cell_angle_alpha 90.00
_cell_angle_beta 90.00
_cell_angle_gamma 90.00
_cell_formula_units_Z 8
_cell_length_a 20.539(3)
_cell_length_b 47.199(5)
_cell_length_c 9.343(2)
_cell_measurement_reflns_used 6858
_cell_measurement_temperature 100(2)
_cell_measurement_theta_max 25.00
_cell_measurement_theta_min 2.16
_cell_volume 9057(3)
_computing_cell_refinement 'Bruker AXS SAINT (v 7.34A, Bruker 2006)'
_computing_data_collection 'SMART V 5.625 (Bruker, 1999)'
_computing_data_reduction 'Bruker AXS SAINT (v 7.34A, Bruker 2006)'
_computing_molecular_graphics 'Bruker AXS SHELXTL (v 6.12)'
_computing_publication_material 'SHELXL-97 (Sheldrick, 2008)'
_computing_structure_refinement 'SHELXL-97 (Sheldrick, 2008)'
_computing_structure_solution 'SHELXS-97 (Sheldrick, 2008)'
_diffrn_ambient_temperature 100(2)
_diffrn_detector_area_resol_mean 0.661
_diffrn_measured_fraction_theta_full 0.992
_diffrn_measured_fraction_theta_max 0.992
_diffrn_measurement_device_type 'Bruker Smart Apex CCD diffractometer'
_diffrn_measurement_method 'omega scan'
_diffrn_radiation_monochromator graphite
_diffrn_radiation_source 'fine-focus sealed tube'
_diffrn_radiation_type MoK\a
_diffrn_radiation_wavelength 0.71073
_diffrn_reflns_av_R_equivalents 0.0294
_diffrn_reflns_av_sigmaI/netI 0.0485
_diffrn_reflns_limit_h_max 23
_diffrn_reflns_limit_h_min -24
_diffrn_reflns_limit_k_max 56
_diffrn_reflns_limit_k_min -52
_diffrn_reflns_limit_l_max 7
_diffrn_reflns_limit_l_min -11
_diffrn_reflns_number 9363
_diffrn_reflns_theta_full 25.04
_diffrn_reflns_theta_max 25.04
_diffrn_reflns_theta_min 1.73
_exptl_absorpt_coefficient_mu 1.345
_exptl_absorpt_correction_T_max 0.741
_exptl_absorpt_correction_T_min 0.617
_exptl_absorpt_correction_type multi-scan
_exptl_absorpt_process_details 'Sadabs, Sheldrick 2008'
_exptl_crystal_colour COLORLESS
_exptl_crystal_density_diffrn 1.310
_exptl_crystal_description PRISM
_exptl_crystal_F_000 3728
_exptl_crystal_size_max 0.372
_exptl_crystal_size_mid 0.344
_exptl_crystal_size_min 0.226
_refine_diff_density_max 0.363
_refine_diff_density_min -0.292
_refine_diff_density_rms 0.056
_refine_ls_abs_structure_details 'Flack H D (1983), Acta Cryst. A39, 876-881'
_refine_ls_abs_structure_Flack 0.006(8)
_refine_ls_extinction_method none
_refine_ls_goodness_of_fit_ref 1.002
_refine_ls_hydrogen_treatment constr
_refine_ls_matrix_type full
_refine_ls_number_parameters 257
_refine_ls_number_reflns 3594
_refine_ls_number_restraints 1
_refine_ls_restrained_S_all 1.002
_refine_ls_R_factor_all 0.0268
_refine_ls_R_factor_gt 0.0252
_refine_ls_shift/su_max 0.001
_refine_ls_shift/su_mean 0.000
_refine_ls_structure_factor_coef Fsqd
_refine_ls_weighting_details 'calc w=1/[\s^2^(Fo^2^)+(0.0178P)^2^+0.0000P] where P=(Fo^2^+2Fc^2^)/3'
_refine_ls_weighting_scheme calc
_refine_ls_wR_factor_gt 0.0548
_refine_ls_wR_factor_ref 0.0553
_reflns_number_gt 3441
_reflns_number_total 3594
_reflns_threshold_expression >2sigma(I)
_cod_data_source_file ic4010054_si_001_2.cif
_cod_data_source_block Compound3
_cod_database_code 4335294

loop_
_symmetry_equiv_pos_as_xyz
'x, y, z'
'-x, -y, z'
'x+1/4, -y+1/4, z+1/4'
'-x+1/4, y+1/4, z+1/4'
'x, y+1/2, z+1/2'
'-x, -y+1/2, z+1/2'
'x+1/4, -y+3/4, z+3/4'
'-x+1/4, y+3/4, z+3/4'
'x+1/2, y, z+1/2'
'-x+1/2, -y, z+1/2'
'x+3/4, -y+1/4, z+3/4'
'-x+3/4, y+1/4, z+3/4'
'x+1/2, y+1/2, z'
'-x+1/2, -y+1/2, z'
'x+3/4, -y+3/4, z+1/4'
'-x+3/4, y+3/4, z+1/4'

loop_
_atom_site_label
_atom_site_type_symbol
_atom_site_fract_x
_atom_site_fract_y
_atom_site_fract_z
_atom_site_U_iso_or_equiv
_atom_site_adp_type
_atom_site_occupancy
_atom_site_symmetry_multiplicity
_atom_site_calc_flag
_atom_site_refinement_flags
Ga1 Ga 0.326343(12) 0.253167(5) 0.71582(3) 0.01575(8) Uani 1 1 d .
Cl1 Cl 0.32680(3) 0.229979(14) 0.51197(6) 0.02200(15) Uani 1 1 d .
O1 O 0.2500 0.2500 0.8052(3) 0.0183(5) Uani 1 2 d S
N1 N 0.35516(9) 0.29179(4) 0.6892(2) 0.0176(5) Uani 1 1 d .
N2 N 0.39894(10) 0.23993(5) 0.8276(2) 0.0185(5) Uani 1 1 d .
C1 C 0.43728(13) 0.32948(6) 0.6864(3) 0.0275(7) Uani 1 1 d .
H1A H 0.4238 0.3350 0.5897 0.041 Uiso 1 1 calc R
H1B H 0.4848 0.3309 0.6943 0.041 Uiso 1 1 calc R
H1C H 0.4169 0.3421 0.7564 0.041 Uiso 1 1 calc R
C2 C 0.41639(11) 0.29942(5) 0.7153(3) 0.0198(5) Uani 1 1 d .
C3 C 0.46321(12) 0.28109(6) 0.7727(3) 0.0211(6) Uani 1 1 d .
H3A H 0.5068 0.2878 0.7697 0.025 Uiso 1 1 calc R
C4 C 0.45465(13) 0.25451(6) 0.8335(3) 0.0210(6) Uani 1 1 d .
C5 C 0.51101(13) 0.24189(6) 0.9134(3) 0.0310(7) Uani 1 1 d .
H5A H 0.5208 0.2231 0.8744 0.046 Uiso 1 1 calc R
H5B H 0.4998 0.2402 1.0150 0.046 Uiso 1 1 calc R
H5C H 0.5492 0.2542 0.9029 0.046 Uiso 1 1 calc R
C6 C 0.30826(12) 0.31367(5) 0.6551(3) 0.0182(5) Uani 1 1 d .
C7 C 0.29645(13) 0.32104(5) 0.5113(3) 0.0208(6) Uani 1 1 d .
C8 C 0.25289(11) 0.34278(5) 0.4844(3) 0.0231(6) Uani 1 1 d .
H8A H 0.2451 0.3481 0.3879 0.028 Uiso 1 1 calc R
C9 C 0.22013(13) 0.35713(6) 0.5922(3) 0.0262(6) Uani 1 1 d .
C10 C 0.23193(12) 0.34863(5) 0.7326(3) 0.0255(6) Uani 1 1 d .
H10A H 0.2093 0.3579 0.8078 0.031 Uiso 1 1 calc R
C11 C 0.27532(12) 0.32722(5) 0.7671(3) 0.0210(6) Uani 1 1 d .
C12 C 0.28630(14) 0.31855(6) 0.9198(3) 0.0260(7) Uani 1 1 d .
H12A H 0.2613 0.3310 0.9833 0.039 Uiso 1 1 calc R
H12B H 0.3327 0.3201 0.9427 0.039 Uiso 1 1 calc R
H12C H 0.2721 0.2989 0.9331 0.039 Uiso 1 1 calc R
C13 C 0.32861(13) 0.30535(6) 0.3899(3) 0.0238(6) Uani 1 1 d .
H13A H 0.3197 0.3152 0.2996 0.036 Uiso 1 1 calc R
H13B H 0.3113 0.2860 0.3849 0.036 Uiso 1 1 calc R
H13C H 0.3757 0.3046 0.4061 0.036 Uiso 1 1 calc R
C14 C 0.17393(16) 0.38104(7) 0.5617(4) 0.0387(8) Uani 1 1 d .
H14A H 0.1672 0.3826 0.4581 0.058 Uiso 1 1 calc R
H14B H 0.1923 0.3988 0.5981 0.058 Uiso 1 1 calc R
H14C H 0.1322 0.3773 0.6088 0.058 Uiso 1 1 calc R
C15 C 0.39267(12) 0.21466(5) 0.9143(3) 0.0181(5) Uani 1 1 d .
C16 C 0.41087(13) 0.18824(6) 0.8614(3) 0.0234(6) Uani 1 1 d .
C17 C 0.40661(12) 0.16495(6) 0.9529(3) 0.0255(6) Uani 1 1 d .
H17A H 0.4195 0.1469 0.9185 0.031 Uiso 1 1 calc R
C18 C 0.38413(13) 0.16736(6) 1.0919(3) 0.0245(6) Uani 1 1 d .
C19 C 0.36525(13) 0.19413(6) 1.1403(3) 0.0226(6) Uani 1 1 d .
H19A H 0.3495 0.1960 1.2354 0.027 Uiso 1 1 calc R
C20 C 0.36880(12) 0.21786(6) 1.0546(3) 0.0199(6) Uani 1 1 d .
C21 C 0.34916(15) 0.24639(6) 1.1100(3) 0.0273(6) Uani 1 1 d .
H21A H 0.3334 0.2445 1.2086 0.041 Uiso 1 1 calc R
H21B H 0.3144 0.2541 1.0498 0.041 Uiso 1 1 calc R
H21C H 0.3868 0.2591 1.1080 0.041 Uiso 1 1 calc R
C22 C 0.43574(14) 0.18437(6) 0.7098(3) 0.0314(7) Uani 1 1 d .
H22A H 0.4513 0.1649 0.6973 0.047 Uiso 1 1 calc R
H22B H 0.4716 0.1976 0.6922 0.047 Uiso 1 1 calc R
H22C H 0.4004 0.1881 0.6419 0.047 Uiso 1 1 calc R
C23 C 0.38049(15) 0.14194(6) 1.1891(3) 0.0338(7) Uani 1 1 d .
H23A H 0.3921 0.1476 1.2868 0.051 Uiso 1 1 calc R
H23B H 0.4109 0.1274 1.1555 0.051 Uiso 1 1 calc R
H23C H 0.3361 0.1343 1.1882 0.051 Uiso 1 1 calc R

loop_
_atom_site_aniso_label
_atom_site_aniso_U_11
_atom_site_aniso_U_22
_atom_site_aniso_U_33
_atom_site_aniso_U_23
_atom_site_aniso_U_13
_atom_site_aniso_U_12
Ga1 0.01247(13) 0.01867(14) 0.01612(13) 0.00025(12) -0.00025(12) -0.00082(11)
Cl1 0.0218(3) 0.0246(4) 0.0195(3) -0.0033(2) 0.0009(2) -0.0023(3)
O1 0.0130(13) 0.0259(14) 0.0159(13) 0.000 0.000 -0.0016(11)
N1 0.0145(11) 0.0206(11) 0.0178(12) 0.0004(9) -0.0003(9) -0.0024(9)
N2 0.0134(12) 0.0247(12) 0.0175(11) 0.0007(9) 0.0009(9) 0.0019(9)
C1 0.0229(15) 0.0281(16) 0.0314(18) 0.0020(12) 0.0015(12) -0.0061(12)
C2 0.0213(13) 0.0221(13) 0.0159(13) -0.0009(11) 0.0068(12) -0.0025(10)
C3 0.0116(13) 0.0318(16) 0.0198(13) -0.0004(11) 0.0010(11) -0.0049(12)
C4 0.0170(14) 0.0317(16) 0.0143(13) -0.0038(11) -0.0009(11) 0.0003(12)
C5 0.0191(16) 0.0398(18) 0.0340(17) 0.0086(13) -0.0065(12) -0.0041(13)
C6 0.0169(13) 0.0141(13) 0.0236(14) 0.0027(10) -0.0027(11) -0.0037(11)
C7 0.0177(13) 0.0185(14) 0.0263(15) 0.0003(10) 0.0012(11) -0.0043(11)
C8 0.0241(15) 0.0201(13) 0.0250(15) 0.0012(12) -0.0062(12) -0.0023(11)
C9 0.0218(15) 0.0193(14) 0.0375(17) -0.0028(12) -0.0057(12) 0.0012(12)
C10 0.0203(14) 0.0236(14) 0.0327(18) -0.0046(12) 0.0052(12) -0.0004(11)
C11 0.0174(14) 0.0177(14) 0.0279(15) -0.0041(10) 0.0018(11) -0.0047(11)
C12 0.0309(16) 0.0229(15) 0.0243(15) -0.0040(11) 0.0060(12) -0.0025(13)
C13 0.0261(15) 0.0232(14) 0.0221(14) 0.0023(11) 0.0008(11) -0.0006(12)
C14 0.0412(19) 0.0312(18) 0.0437(19) -0.0035(14) -0.0067(14) 0.0106(15)
C15 0.0142(13) 0.0222(14) 0.0179(13) 0.0028(10) -0.0033(10) 0.0015(11)
C16 0.0206(15) 0.0268(15) 0.0227(15) -0.0016(11) -0.0015(11) 0.0051(12)
C17 0.0235(14) 0.0217(13) 0.0313(16) -0.0055(14) -0.0032(13) 0.0030(11)
C18 0.0175(15) 0.0276(15) 0.0283(15) 0.0036(12) -0.0018(11) 0.0001(12)
C19 0.0202(15) 0.0297(16) 0.0180(14) 0.0008(11) -0.0001(11) 0.0001(12)
C20 0.0153(13) 0.0272(15) 0.0172(14) -0.0006(11) -0.0028(10) 0.0009(12)
C21 0.0358(16) 0.0271(16) 0.0189(14) 0.0004(11) 0.0011(14) 0.0008(13)
C22 0.0368(17) 0.0314(16) 0.0259(15) -0.0008(14) 0.0055(14) 0.0103(13)
C23 0.0345(17) 0.0285(15) 0.0383(18) 0.0091(13) 0.0037(13) 0.0005(13)

loop_
_atom_type_symbol
_atom_type_description
_atom_type_scat_dispersion_real
_atom_type_scat_dispersion_imag
_atom_type_scat_source
C C 0.0033 0.0016 'International Tables Vol C Tables 4.2.6.8 and 6.1.1.4'
H H 0.0000 0.0000 'International Tables Vol C Tables 4.2.6.8 and 6.1.1.4'
N N 0.0061 0.0033 'International Tables Vol C Tables 4.2.6.8 and 6.1.1.4'
O O 0.0106 0.0060 'International Tables Vol C Tables 4.2.6.8 and 6.1.1.4'
Cl Cl 0.1484 0.1585 'International Tables Vol C Tables 4.2.6.8 and 6.1.1.4'
Ga Ga 0.2307 1.6083 'International Tables Vol C Tables 4.2.6.8 and 6.1.1.4'

loop_
_geom_angle_atom_site_label_1
_geom_angle_atom_site_label_2
_geom_angle_atom_site_label_3
_geom_angle
_geom_angle_site_symmetry_1
O1 Ga1 N2 113.57(9) .
O1 Ga1 N1 114.12(6) .
N2 Ga1 N1 97.97(9) .
O1 Ga1 Cl1 111.60(6) .
N2 Ga1 Cl1 107.79(7) .
N1 Ga1 Cl1 110.93(6) .
Ga1 O1 Ga1 124.15(14) 14
C2 N1 C6 118.4(2) .
C2 N1 Ga1 121.40(16) .
C6 N1 Ga1 119.83(15) .
C4 N2 C15 118.5(2) .
C4 N2 Ga1 121.22(18) .
C15 N2 Ga1 120.14(16) .
N1 C2 C3 123.5(2) .
N1 C2 C1 119.4(2) .
C3 C2 C1 117.0(2) .
C4 C3 C2 128.9(2) .
N2 C4 C3 123.9(2) .
N2 C4 C5 118.5(2) .
C3 C4 C5 117.7(2) .
C11 C6 C7 121.1(2) .
C11 C6 N1 118.8(2) .
C7 C6 N1 120.0(2) .
C8 C7 C6 117.9(2) .
C8 C7 C13 120.7(2) .
C6 C7 C13 121.4(2) .
C7 C8 C9 122.9(3) .
C8 C9 C10 117.3(2) .
C8 C9 C14 122.4(3) .
C10 C9 C14 120.4(3) .
C11 C10 C9 122.8(3) .
C10 C11 C6 118.0(3) .
C10 C11 C12 121.1(2) .
C6 C11 C12 120.9(2) .
C16 C15 C20 121.3(2) .
C16 C15 N2 121.1(2) .
C20 C15 N2 117.6(2) .
C15 C16 C17 118.2(2) .
C15 C16 C22 122.0(2) .
C17 C16 C22 119.9(2) .
C18 C17 C16 122.1(2) .
C17 C18 C19 118.1(2) .
C17 C18 C23 121.2(2) .
C19 C18 C23 120.7(2) .
C20 C19 C18 122.1(2) .
C19 C20 C15 118.2(2) .
C19 C20 C21 121.0(2) .
C15 C20 C21 120.8(2) .

loop_
_geom_bond_atom_site_label_1
_geom_bond_atom_site_label_2
_geom_bond_distance
_geom_bond_site_symmetry_2
Ga1 O1 1.7827(12) .
Ga1 N2 1.925(2) .
Ga1 N1 1.933(2) .
Ga1 Cl1 2.1967(7) .
O1 Ga1 1.7826(11) 14
N1 C2 1.331(3) .
N1 C6 1.448(3) .
N2 C4 1.336(3) .
N2 C15 1.447(3) .
C1 C2 1.507(4) .
C2 C3 1.400(4) .
C3 C4 1.388(4) .
C4 C5 1.501(4) .
C6 C11 1.400(4) .
C6 C7 1.409(4) .
C7 C8 1.385(4) .
C7 C13 1.507(4) .
C8 C9 1.387(4) .
C9 C10 1.393(4) .
C9 C14 1.502(4) .
C10 C11 1.385(4) .
C11 C12 1.501(4) .
C15 C16 1.393(4) .
C15 C20 1.408(4) .
C16 C17 1.395(4) .
C16 C22 1.517(4) .
C17 C18 1.383(4) .
C18 C19 1.397(4) .
C18 C23 1.507(4) .
C19 C20 1.379(4) .
C20 C21 1.498(4) .
